data_2208122
loop_
_publ_author_name
'Scholz, Stefan'
'Lerner, Hans-Wolfram'
'Bolte, Michael'

_publ_section_title
;
 Carbonatobis(triphenylphosphine)platinum(II) benzene solvate: a
 redetermination
;
_journal_coeditor_code LH6579
_journal_issue 2
_journal_name_full 'Acta Crystallographica Section E'
_journal_page_first m312
_journal_page_last m313
_journal_paper_doi 10.1107/S1600536806001322
_journal_volume 62
_journal_year 2006
_chemical_formula_iupac '[Pt (C1 O3) (C18 H15 P)2], C6 H6'
_chemical_formula_moiety 'C37 H30 O3 P2 Pt, C6 H6'
_chemical_formula_sum 'C43 H36 O3 P2 Pt'
_chemical_formula_weight 857.75
_chemical_name_systematic
;
Carbonatobis(triphenylphosphine)platinum(II) benzene solvate
;
_space_group_IT_number 2
_symmetry_cell_setting triclinic
_symmetry_space_group_name_Hall '-P 1'
_symmetry_space_group_name_H-M 'P -1'
_atom_sites_solution_hydrogens geom
_atom_sites_solution_primary direct
_atom_sites_solution_secondary difmap
_audit_creation_method SHELXL-97
_cell_angle_alpha 85.150(10)
_cell_angle_beta 71.340(10)
_cell_angle_gamma 70.910(10)
_cell_formula_units_Z 2
_cell_length_a 10.594(2)
_cell_length_b 12.512(2)
_cell_length_c 15.195(2)
_cell_measurement_reflns_used 12395
_cell_measurement_temperature 100(2)
_cell_measurement_theta_max 25.2
_cell_measurement_theta_min 2.1
_cell_volume 1802.9(5)
_computing_cell_refinement X-AREA
_computing_data_collection 'X-AREA (Stoe & Cie, 2001)'
_computing_data_reduction X-AREA
_computing_molecular_graphics 'XP in SHELXTL-Plus (Sheldrick, 1991)'
_computing_publication_material 'SHELXL97 and PLATON'
_computing_structure_refinement 'SHELXL97 (Sheldrick, 1997)'
_computing_structure_solution 'SHELXS97 (Sheldrick, 1997)'
_diffrn_ambient_temperature 100(2)
_diffrn_measured_fraction_theta_full 0.992
_diffrn_measured_fraction_theta_max 0.992
_diffrn_measurement_device_type 'Stoe IPDS-II two-circle'
_diffrn_measurement_method \w
_diffrn_radiation_monochromator graphite
_diffrn_radiation_source 'fine-focus sealed tube'
_diffrn_radiation_type MoK\a
_diffrn_radiation_wavelength 0.71073
_diffrn_reflns_av_R_equivalents 0.0814
_diffrn_reflns_av_sigmaI/netI 0.1811
_diffrn_reflns_limit_h_max 12
_diffrn_reflns_limit_h_min -11
_diffrn_reflns_limit_k_max 14
_diffrn_reflns_limit_k_min -14
_diffrn_reflns_limit_l_max 18
_diffrn_reflns_limit_l_min 0
_diffrn_reflns_number 21885
_diffrn_reflns_theta_full 25.15
_diffrn_reflns_theta_max 25.15
_diffrn_reflns_theta_min 1.41
_diffrn_standards_decay_% 0
_diffrn_standards_interval_time 0
_diffrn_standards_number 0
_exptl_absorpt_coefficient_mu 4.020
_exptl_absorpt_correction_T_max 0.8557
_exptl_absorpt_correction_T_min 0.6662
_exptl_absorpt_correction_type multi-scan
_exptl_absorpt_process_details '(MULABS; Spek, 2003; Blessing, 1995)'
_exptl_crystal_colour colourless
_exptl_crystal_density_diffrn 1.580
_exptl_crystal_density_method 'not measured'
_exptl_crystal_description needle
_exptl_crystal_F_000 852
_exptl_crystal_size_max 0.11
_exptl_crystal_size_mid 0.08
_exptl_crystal_size_min 0.04
_refine_diff_density_max 2.035
_refine_diff_density_min -1.273
_refine_ls_extinction_method none
_refine_ls_goodness_of_fit_ref 0.948
_refine_ls_hydrogen_treatment constr
_refine_ls_matrix_type full
_refine_ls_number_parameters 442
_refine_ls_number_reflns 6408
_refine_ls_number_restraints 0
_refine_ls_restrained_S_all 0.948
_refine_ls_R_factor_all 0.0947
_refine_ls_R_factor_gt 0.0574
_refine_ls_shift/su_max 0.000
_refine_ls_shift/su_mean 0.000
_refine_ls_structure_factor_coef Fsqd
_refine_ls_weighting_details 'calc w = 1/[\s^2^(Fo^2^)+(0.0154P)^2^] where P = (Fo^2^+2Fc^2^)/3'
_refine_ls_weighting_scheme calc
_refine_ls_wR_factor_gt 0.1190
_refine_ls_wR_factor_ref 0.1264
_reflns_number_gt 4337
_reflns_number_total 6408
_reflns_threshold_expression I>2\s(I)
_cod_data_source_file lh6579.cif
_cod_data_source_block I
_cod_depositor_comments
;
The following automatic conversions were performed:
'_symmetry_cell_setting' value 'Triclinic' changed to 'triclinic'
according to '/home/saulius/struct/CIF-dictionaries/cif_core.dic'
dictionary named 'cif_core.dic' version 2.4.1 from 2010-06-29.

Automatic conversion script
Id: cif_fix_enum 1527 2010-12-29 10:47:43Z saulius 

The following automatic conversions were performed:

'_symmetry_cell_setting' value 'Triclinic' changed to 'triclinic'
according to /home/saulius/struct/CIF-dictionaries/cif_core.dic
dictionary named 'cif_core.dic' version 2.4.1 from 2010-06-29.

Automatic conversion script
Id: cif_fix_values 1715 2011-07-08 13:25:40Z adriana 
;
_cod_database_code 2208122
_cod_database_fobs_code 2208122

loop_
_symmetry_equiv_pos_as_xyz
'x, y, z'
'-x, -y, -z'

loop_
_atom_site_label
_atom_site_fract_x
_atom_site_fract_y
_atom_site_fract_z
_atom_site_U_iso_or_equiv
_atom_site_adp_type
_atom_site_calc_flag
_atom_site_refinement_flags
_atom_site_occupancy
_atom_site_type_symbol
Pt1 0.67942(6) 0.62015(5) 0.22046(4) 0.01740(13) Uani d . 1 Pt
P1 0.6181(3) 0.7725(3) 0.1357(2) 0.0197(6) Uani d . 1 P
P2 0.7993(3) 0.6854(3) 0.2924(2) 0.0197(7) Uani d . 1 P
C1 0.6510(13) 0.4274(10) 0.2256(8) 0.026(3) Uani d . 1 C
O1 0.5932(8) 0.5168(7) 0.1775(7) 0.030(2) Uani d . 1 O
O2 0.7176(8) 0.4598(8) 0.2748(6) 0.027(2) Uani d . 1 O
O3 0.6456(8) 0.3311(7) 0.2235(7) 0.034(2) Uani d . 1 O
C11 0.4796(11) 0.7684(10) 0.0902(8) 0.020(2) Uani d . 1 C
C12 0.5077(12) 0.6725(11) 0.0297(9) 0.028(3) Uani d . 1 C
H12 0.5932 0.6114 0.0163 0.034 Uiso calc R 1 H
C13 0.4052(10) 0.6767(10) -0.0053(7) 0.018(2) Uani d . 1 C
H13 0.4214 0.6124 -0.0416 0.022 Uiso calc R 1 H
C14 0.2816(12) 0.7598(10) 0.0039(9) 0.028(3) Uani d . 1 C
H14 0.2188 0.7567 -0.0280 0.033 Uiso calc R 1 H
C15 0.2518(13) 0.8510(12) 0.0635(10) 0.036(3) Uani d . 1 C
H15 0.1637 0.9093 0.0771 0.043 Uiso calc R 1 H
C16 0.3539(13) 0.8549(11) 0.1028(9) 0.032(3) Uani d . 1 C
H16 0.3357 0.9194 0.1393 0.038 Uiso calc R 1 H
C21 0.5406(11) 0.9098(10) 0.1945(9) 0.024(3) Uani d . 1 C
C22 0.5615(12) 1.0086(10) 0.1582(9) 0.025(3) Uani d . 1 C
H22 0.6292 1.0077 0.0992 0.031 Uiso calc R 1 H
C23 0.4817(14) 1.1139(12) 0.2085(10) 0.037(3) Uani d . 1 C
H23 0.4931 1.1830 0.1819 0.045 Uiso calc R 1 H
C24 0.3889(15) 1.1136(13) 0.2955(11) 0.045(4) Uani d . 1 C
H24 0.3413 1.1818 0.3314 0.054 Uiso calc R 1 H
C25 0.3646(16) 1.0136(12) 0.3311(12) 0.042(4) Uani d . 1 C
H25 0.2958 1.0169 0.3899 0.051 Uiso calc R 1 H
C26 0.4316(14) 0.9145(10) 0.2879(8) 0.028(3) Uani d . 1 C
H26 0.4118 0.8481 0.3147 0.034 Uiso calc R 1 H
C31 0.7631(12) 0.7749(9) 0.0330(8) 0.023(3) Uani d . 1 C
C32 0.7408(13) 0.8456(11) -0.0407(9) 0.030(3) Uani d . 1 C
H32 0.6491 0.8950 -0.0362 0.036 Uiso calc R 1 H
C33 0.8551(13) 0.8439(10) -0.1228(10) 0.032(3) Uani d . 1 C
H33 0.8410 0.8966 -0.1703 0.038 Uiso calc R 1 H
C34 0.9912(15) 0.7625(15) -0.1331(10) 0.043(4) Uani d . 1 C
H34 1.0675 0.7570 -0.1884 0.052 Uiso calc R 1 H
C35 1.0069(11) 0.6912(11) -0.0580(9) 0.027(3) Uani d . 1 C
H35 1.0970 0.6390 -0.0623 0.032 Uiso calc R 1 H
C36 0.8988(11) 0.6937(10) 0.0205(9) 0.028(3) Uani d . 1 C
H36 0.9138 0.6408 0.0678 0.034 Uiso calc R 1 H
C41 0.7464(11) 0.6509(10) 0.4147(8) 0.022(2) Uani d . 1 C
C42 0.6046(12) 0.6632(10) 0.4583(8) 0.024(3) Uani d . 1 C
H42 0.5414 0.6839 0.4227 0.028 Uiso calc R 1 H
C43 0.5539(12) 0.6455(11) 0.5541(8) 0.028(3) Uani d . 1 C
H43 0.4579 0.6518 0.5837 0.033 Uiso calc R 1 H
C44 0.6511(14) 0.6179(11) 0.6046(10) 0.036(3) Uani d . 1 C
H44 0.6194 0.6066 0.6695 0.044 Uiso calc R 1 H
C45 0.7929(13) 0.6070(11) 0.5612(9) 0.031(3) Uani d . 1 C
H45 0.8561 0.5873 0.5968 0.037 Uiso calc R 1 H
C46 0.8424(13) 0.6247(11) 0.4661(9) 0.031(3) Uani d . 1 C
H46 0.9381 0.6193 0.4367 0.037 Uiso calc R 1 H
C51 0.9879(11) 0.6013(11) 0.2483(7) 0.021(3) Uani d . 1 C
C52 1.0922(13) 0.6506(12) 0.2487(10) 0.032(3) Uani d . 1 C
H52 1.0651 0.7259 0.2713 0.038 Uiso calc R 1 H
C53 1.2366(13) 0.5856(12) 0.2150(10) 0.032(3) Uani d . 1 C
H53 1.3066 0.6189 0.2119 0.039 Uiso calc R 1 H
C54 1.2749(12) 0.4761(12) 0.1872(9) 0.033(3) Uani d . 1 C
H54 1.3708 0.4306 0.1693 0.040 Uiso calc R 1 H
C55 1.1723(12) 0.4323(12) 0.1856(10) 0.033(3) Uani d . 1 C
H55 1.1994 0.3571 0.1628 0.039 Uiso calc R 1 H
C56 1.0266(12) 0.4961(12) 0.2169(10) 0.036(3) Uani d . 1 C
H56 0.9580 0.4635 0.2153 0.043 Uiso calc R 1 H
C61 0.7932(13) 0.8332(11) 0.2913(10) 0.030(3) Uani d . 1 C
C62 0.8616(13) 0.8810(12) 0.2114(10) 0.032(3) Uani d . 1 C
H62 0.9128 0.8355 0.1565 0.038 Uiso calc R 1 H
C63 0.8566(13) 0.9932(12) 0.2103(11) 0.036(3) Uani d . 1 C
H63 0.9067 1.0229 0.1558 0.044 Uiso calc R 1 H
C64 0.7796(15) 1.0611(12) 0.2878(11) 0.043(4) Uani d . 1 C
H64 0.7738 1.1386 0.2866 0.051 Uiso calc R 1 H
C65 0.7092(16) 1.0158(13) 0.3691(11) 0.044(4) Uani d . 1 C
H65 0.6583 1.0617 0.4238 0.053 Uiso calc R 1 H
C66 0.7147(13) 0.9028(12) 0.3689(11) 0.040(4) Uani d . 1 C
H66 0.6637 0.8731 0.4231 0.048 Uiso calc R 1 H
C71 0.9662(19) 0.1470(16) 0.5225(13) 0.058(5) Uani d . 1 C
H71 1.0360 0.0822 0.5341 0.069 Uiso calc R 1 H
C72 0.9830(17) 0.1900(17) 0.4327(14) 0.064(5) Uani d . 1 C
H72 1.0665 0.1526 0.3850 0.077 Uiso calc R 1 H
C73 0.891(2) 0.2789(18) 0.4092(14) 0.071(5) Uani d . 1 C
H73 0.9024 0.3000 0.3463 0.086 Uiso calc R 1 H
C74 0.7707(15) 0.3434(13) 0.4862(11) 0.042(4) Uani d . 1 C
H74 0.7059 0.4121 0.4752 0.051 Uiso calc R 1 H
C75 0.7548(19) 0.3007(15) 0.5749(12) 0.055(4) Uani d . 1 C
H75 0.6776 0.3423 0.6246 0.066 Uiso calc R 1 H
C76 0.8453(17) 0.2007(15) 0.5949(13) 0.052(4) Uani d . 1 C
H76 0.8262 0.1697 0.6552 0.062 Uiso calc R 1 H

loop_
_atom_site_aniso_label
_atom_site_aniso_U_11
_atom_site_aniso_U_22
_atom_site_aniso_U_33
_atom_site_aniso_U_12
_atom_site_aniso_U_13
_atom_site_aniso_U_23
Pt1 0.01574(19) 0.0176(2) 0.0179(2) -0.00476(15) -0.00497(15) 0.00240(16)
P1 0.0192(14) 0.0203(16) 0.0173(16) -0.0055(12) -0.0039(12) 0.0012(13)
P2 0.0227(15) 0.0148(15) 0.0253(18) -0.0062(13) -0.0124(13) 0.0018(13)
C1 0.041(7) 0.023(7) 0.018(6) -0.021(6) -0.003(6) 0.005(5)
O1 0.016(4) 0.023(5) 0.049(6) -0.005(4) -0.008(4) 0.002(4)
O2 0.027(4) 0.040(5) 0.020(5) -0.013(4) -0.015(4) 0.007(4)
O3 0.024(4) 0.028(5) 0.045(6) -0.003(4) -0.008(4) -0.004(4)
C11 0.016(5) 0.023(6) 0.018(6) -0.006(5) 0.000(5) 0.000(5)
C12 0.024(6) 0.031(7) 0.024(7) -0.008(5) -0.001(5) -0.002(6)
C13 0.017(5) 0.026(6) 0.011(6) -0.004(5) -0.008(4) 0.007(5)
C14 0.023(6) 0.029(7) 0.032(7) -0.008(5) -0.010(5) 0.002(6)
C15 0.025(6) 0.039(8) 0.035(8) 0.002(6) -0.010(6) -0.003(7)
C16 0.031(7) 0.033(7) 0.034(8) -0.013(6) -0.010(6) -0.002(6)
C21 0.017(5) 0.024(6) 0.034(7) -0.009(5) -0.013(5) 0.006(6)
C22 0.020(6) 0.018(6) 0.031(7) -0.002(5) -0.003(5) 0.000(5)
C23 0.035(7) 0.029(7) 0.042(9) 0.000(6) -0.011(6) -0.011(7)
C24 0.039(8) 0.043(9) 0.041(9) 0.004(7) -0.008(7) -0.021(7)
C25 0.044(8) 0.023(7) 0.046(10) 0.000(6) -0.004(7) -0.002(7)
C26 0.060(8) 0.017(6) 0.016(6) -0.015(6) -0.021(6) 0.011(5)
C31 0.030(6) 0.013(6) 0.026(7) -0.013(5) -0.001(5) -0.005(5)
C32 0.029(6) 0.029(7) 0.032(8) -0.005(5) -0.013(6) 0.001(6)
C33 0.039(7) 0.013(6) 0.039(8) -0.009(5) -0.005(6) -0.008(6)
C34 0.028(7) 0.074(12) 0.026(8) -0.024(8) 0.003(6) -0.008(8)
C35 0.015(5) 0.038(7) 0.034(7) -0.015(5) -0.010(5) -0.001(6)
C36 0.021(6) 0.025(6) 0.035(8) -0.003(5) -0.011(5) 0.009(6)
C41 0.022(6) 0.023(6) 0.018(6) -0.005(5) -0.005(5) -0.001(5)
C42 0.029(6) 0.029(7) 0.017(6) -0.013(5) -0.011(5) 0.009(5)
C43 0.024(6) 0.048(8) 0.015(6) -0.013(6) -0.008(5) -0.007(6)
C44 0.044(8) 0.032(7) 0.031(8) -0.007(6) -0.015(6) -0.001(6)
C45 0.039(7) 0.031(7) 0.021(7) -0.005(6) -0.014(6) -0.007(6)
C46 0.024(6) 0.035(7) 0.032(8) -0.007(6) -0.009(6) -0.005(6)
C51 0.013(5) 0.042(8) 0.009(5) -0.009(5) -0.008(4) 0.006(5)
C52 0.023(6) 0.033(8) 0.043(9) -0.012(6) -0.013(6) 0.006(7)
C53 0.024(6) 0.042(9) 0.037(8) -0.018(6) -0.012(6) 0.007(7)
C54 0.018(6) 0.041(8) 0.038(8) -0.009(6) -0.003(5) -0.007(7)
C55 0.015(6) 0.038(8) 0.037(8) -0.002(5) -0.001(5) -0.006(6)
C56 0.019(6) 0.041(8) 0.056(9) -0.018(6) -0.014(6) 0.004(7)
C61 0.029(6) 0.025(7) 0.040(8) -0.009(5) -0.017(6) 0.009(6)
C62 0.027(7) 0.037(8) 0.033(8) -0.013(6) -0.008(6) 0.002(7)
C63 0.028(6) 0.036(8) 0.055(10) -0.018(6) -0.020(7) 0.009(7)
C64 0.046(8) 0.023(7) 0.058(10) -0.018(7) -0.007(8) 0.001(7)
C65 0.058(9) 0.035(8) 0.037(9) -0.018(7) -0.007(7) -0.007(7)
C66 0.023(7) 0.035(8) 0.038(9) 0.005(6) 0.009(6) 0.001(7)
C71 0.069(11) 0.059(11) 0.054(11) -0.018(9) -0.036(10) 0.014(9)
C72 0.043(9) 0.074(13) 0.063(13) -0.002(9) -0.014(9) -0.014(11)
C73 0.067(12) 0.079(14) 0.057(12) -0.006(10) -0.025(10) 0.014(11)
C74 0.045(8) 0.040(8) 0.050(10) -0.015(7) -0.022(7) -0.011(7)
C75 0.073(11) 0.053(10) 0.048(10) -0.030(9) -0.022(9) 0.004(9)
C76 0.056(10) 0.054(10) 0.056(11) -0.029(9) -0.024(9) 0.015(9)

loop_
_atom_type_symbol
_atom_type_description
_atom_type_scat_dispersion_real
_atom_type_scat_dispersion_imag
_atom_type_scat_source
C C 0.0033 0.0016 'International Tables Vol C Tables 4.2.6.8 and 6.1.1.4'
H H 0.0000 0.0000 'International Tables Vol C Tables 4.2.6.8 and 6.1.1.4'
O O 0.0106 0.0060 'International Tables Vol C Tables 4.2.6.8 and 6.1.1.4'
P P 0.1023 0.0942 'International Tables Vol C Tables 4.2.6.8 and 6.1.1.4'
Pt Pt -1.7033 8.3905 'International Tables Vol C Tables 4.2.6.8 and 6.1.1.4'

loop_
_geom_angle_atom_site_label_1
_geom_angle_atom_site_label_2
_geom_angle_atom_site_label_3
_geom_angle
_geom_angle_publ_flag
O1 Pt1 O2 64.8(3) y
O1 Pt1 P1 99.7(3) y
O2 Pt1 P1 164.2(2) y
O1 Pt1 P2 162.1(2) y
O2 Pt1 P2 97.3(2) y
P1 Pt1 P2 98.16(11) y
C31 P1 C21 110.0(5) ?
C31 P1 C11 104.4(5) ?
C21 P1 C11 101.4(5) ?
C31 P1 Pt1 111.0(4) ?
C21 P1 Pt1 117.6(4) ?
C11 P1 Pt1 111.3(4) ?
C41 P2 C61 105.1(6) ?
C41 P2 C51 104.3(5) ?
C61 P2 C51 106.0(5) ?
C41 P2 Pt1 108.1(4) ?
C61 P2 Pt1 123.5(4) ?
C51 P2 Pt1 108.3(4) ?
O3 C1 O2 124.7(12) y
O3 C1 O1 125.7(11) y
O2 C1 O1 109.6(9) y
C1 O1 Pt1 92.6(6) ?
C1 O2 Pt1 92.8(7) ?
C16 C11 C12 117.6(10) ?
C16 C11 P1 123.9(9) ?
C12 C11 P1 118.3(8) ?
C13 C12 C11 115.8(11) ?
C13 C12 H12 122.1 ?
C11 C12 H12 122.1 ?
C12 C13 C14 128.9(12) ?
C12 C13 H13 115.6 ?
C14 C13 H13 115.6 ?
C13 C14 C15 115.8(11) ?
C13 C14 H14 122.1 ?
C15 C14 H14 122.1 ?
C16 C15 C14 119.3(12) ?
C16 C15 H15 120.4 ?
C14 C15 H15 120.4 ?
C11 C16 C15 122.5(12) ?
C11 C16 H16 118.8 ?
C15 C16 H16 118.8 ?
C22 C21 C26 118.4(11) ?
C22 C21 P1 126.1(10) ?
C26 C21 P1 115.1(8) ?
C21 C22 C23 120.4(12) ?
C21 C22 H22 119.8 ?
C23 C22 H22 119.8 ?
C24 C23 C22 119.3(13) ?
C24 C23 H23 120.4 ?
C22 C23 H23 120.4 ?
C23 C24 C25 120.1(14) ?
C23 C24 H24 120.0 ?
C25 C24 H24 120.0 ?
C26 C25 C24 123.8(15) ?
C26 C25 H25 118.1 ?
C24 C25 H25 118.1 ?
C25 C26 C21 117.8(11) ?
C25 C26 H26 121.1 ?
C21 C26 H26 121.1 ?
C32 C31 C36 118.4(11) ?
C32 C31 P1 120.9(9) ?
C36 C31 P1 120.2(9) ?
C31 C32 C33 120.5(11) ?
C31 C32 H32 119.8 ?
C33 C32 H32 119.8 ?
C34 C33 C32 119.8(13) ?
C34 C33 H33 120.1 ?
C32 C33 H33 120.1 ?
C35 C34 C33 117.2(12) ?
C35 C34 H34 121.4 ?
C33 C34 H34 121.4 ?
C36 C35 C34 122.9(12) ?
C36 C35 H35 118.5 ?
C34 C35 H35 118.5 ?
C35 C36 C31 120.9(11) ?
C35 C36 H36 119.6 ?
C31 C36 H36 119.6 ?
C42 C41 C46 121.0(11) ?
C42 C41 P2 117.6(8) ?
C46 C41 P2 121.0(9) ?
C41 C42 C43 121.0(10) ?
C41 C42 H42 119.5 ?
C43 C42 H42 119.5 ?
C44 C43 C42 117.4(11) ?
C44 C43 H43 121.3 ?
C42 C43 H43 121.3 ?
C45 C44 C43 121.6(12) ?
C45 C44 H44 119.2 ?
C43 C44 H44 119.2 ?
C44 C45 C46 120.6(11) ?
C44 C45 H45 119.7 ?
C46 C45 H45 119.7 ?
C41 C46 C45 118.3(11) ?
C41 C46 H46 120.9 ?
C45 C46 H46 120.9 ?
C56 C51 C52 119.9(11) ?
C56 C51 P2 120.5(8) ?
C52 C51 P2 119.5(10) ?
C53 C52 C51 119.3(12) ?
C53 C52 H52 120.4 ?
C51 C52 H52 120.4 ?
C54 C53 C52 120.3(11) ?
C54 C53 H53 119.9 ?
C52 C53 H53 119.9 ?
C55 C54 C53 118.8(12) ?
C55 C54 H54 120.6 ?
C53 C54 H54 120.6 ?
C54 C55 C56 122.1(13) ?
C54 C55 H55 118.9 ?
C56 C55 H55 118.9 ?
C51 C56 C55 119.4(11) ?
C51 C56 H56 120.3 ?
C55 C56 H56 120.3 ?
C66 C61 C62 117.9(13) ?
C66 C61 P2 120.5(10) ?
C62 C61 P2 121.5(12) ?
C63 C62 C61 121.6(15) ?
C63 C62 H62 119.2 ?
C61 C62 H62 119.2 ?
C64 C63 C62 120.1(13) ?
C64 C63 H63 120.0 ?
C62 C63 H63 120.0 ?
C63 C64 C65 119.7(13) ?
C63 C64 H64 120.1 ?
C65 C64 H64 120.1 ?
C66 C65 C64 119.5(14) ?
C66 C65 H65 120.3 ?
C64 C65 H65 120.3 ?
C65 C66 C61 121.2(13) ?
C65 C66 H66 119.4 ?
C61 C66 H66 119.4 ?
C76 C71 C72 119.2(16) ?
C76 C71 H71 120.4 ?
C72 C71 H71 120.4 ?
C73 C72 C71 125.0(18) ?
C73 C72 H72 117.5 ?
C71 C72 H72 117.5 ?
C72 C73 C74 116.3(18) ?
C72 C73 H73 121.8 ?
C74 C73 H73 121.8 ?
C75 C74 C73 118.1(16) ?
C75 C74 H74 120.9 ?
C73 C74 H74 120.9 ?
C76 C75 C74 123.5(18) ?
C76 C75 H75 118.3 ?
C74 C75 H75 118.3 ?
C75 C76 C71 117.2(16) ?
C75 C76 H76 121.4 ?
C71 C76 H76 121.4 ?

loop_
_geom_bond_atom_site_label_1
_geom_bond_atom_site_label_2
_geom_bond_distance
_geom_bond_publ_flag
Pt1 O1 2.057(8) y
Pt1 O2 2.067(9) y
Pt1 P1 2.242(3) y
Pt1 P2 2.279(3) y
P1 C31 1.812(12) ?
P1 C21 1.816(13) ?
P1 C11 1.826(11) ?
P2 C41 1.818(12) ?
P2 C61 1.828(13) ?
P2 C51 1.854(11) ?
C1 O3 1.228(14) y
C1 O2 1.340(14) y
C1 O1 1.364(15) y
C11 C16 1.383(17) ?
C11 C12 1.465(17) ?
C12 C13 1.341(16) ?
C12 H12 0.9500 ?
C13 C14 1.354(16) ?
C13 H13 0.9500 ?
C14 C15 1.407(19) ?
C14 H14 0.9500 ?
C15 C16 1.407(18) ?
C15 H15 0.9500 ?
C16 H16 0.9500 ?
C21 C22 1.366(16) ?
C21 C26 1.507(17) ?
C22 C23 1.436(18) ?
C22 H22 0.9500 ?
C23 C24 1.37(2) ?
C23 H23 0.9500 ?
C24 C25 1.39(2) ?
C24 H24 0.9500 ?
C25 C26 1.318(19) ?
C25 H25 0.9500 ?
C26 H26 0.9500 ?
C31 C32 1.399(17) ?
C31 C36 1.428(16) ?
C32 C33 1.429(18) ?
C32 H32 0.9500 ?
C33 C34 1.44(2) ?
C33 H33 0.9500 ?
C34 C35 1.41(2) ?
C34 H34 0.9500 ?
C35 C36 1.357(17) ?
C35 H35 0.9500 ?
C36 H36 0.9500 ?
C41 C42 1.396(15) ?
C41 C46 1.414(16) ?
C42 C43 1.408(16) ?
C42 H42 0.9500 ?
C43 C44 1.413(17) ?
C43 H43 0.9500 ?
C44 C45 1.399(18) ?
C44 H44 0.9500 ?
C45 C46 1.396(18) ?
C45 H45 0.9500 ?
C46 H46 0.9500 ?
C51 C56 1.325(18) ?
C51 C52 1.432(16) ?
C52 C53 1.421(17) ?
C52 H52 0.9500 ?
C53 C54 1.36(2) ?
C53 H53 0.9500 ?
C54 C55 1.376(17) ?
C54 H54 0.9500 ?
C55 C56 1.426(17) ?
C55 H55 0.9500 ?
C56 H56 0.9500 ?
C61 C66 1.38(2) ?
C61 C62 1.398(18) ?
C62 C63 1.386(19) ?
C62 H62 0.9500 ?
C63 C64 1.37(2) ?
C63 H63 0.9500 ?
C64 C65 1.40(2) ?
C64 H64 0.9500 ?
C65 C66 1.40(2) ?
C65 H65 0.9500 ?
C66 H66 0.9500 ?
C71 C76 1.40(2) ?
C71 C72 1.40(2) ?
C71 H71 0.9500 ?
C72 C73 1.33(3) ?
C72 H72 0.9500 ?
C73 C74 1.48(2) ?
C73 H73 0.9500 ?
C74 C75 1.39(2) ?
C74 H74 0.9500 ?
C75 C76 1.38(2) ?
C75 H75 0.9500 ?
C76 H76 0.9500 ?

loop_
_geom_torsion_atom_site_label_1
_geom_torsion_atom_site_label_2
_geom_torsion_atom_site_label_3
_geom_torsion_atom_site_label_4
_geom_torsion
O1 Pt1 P1 C31 -99.3(5)
O2 Pt1 P1 C31 -88.1(10)
P2 Pt1 P1 C31 79.4(4)
O1 Pt1 P1 C21 132.8(4)
O2 Pt1 P1 C21 144.0(10)
P2 Pt1 P1 C21 -48.5(4)
O1 Pt1 P1 C11 16.4(5)
O2 Pt1 P1 C11 27.7(11)
P2 Pt1 P1 C11 -164.8(4)
O1 Pt1 P2 C41 -48.5(10)
O2 Pt1 P2 C41 -47.8(5)
P1 Pt1 P2 C41 135.6(4)
O1 Pt1 P2 C61 -171.6(10)
O2 Pt1 P2 C61 -170.9(6)
P1 Pt1 P2 C61 12.5(5)
O1 Pt1 P2 C51 63.9(10)
O2 Pt1 P2 C51 64.6(5)
P1 Pt1 P2 C51 -112.0(4)
O3 C1 O1 Pt1 -174.7(12)
O2 C1 O1 Pt1 4.1(9)
O2 Pt1 O1 C1 -2.7(6)
P1 Pt1 O1 C1 173.9(6)
P2 Pt1 O1 C1 -2.0(13)
O3 C1 O2 Pt1 174.8(12)
O1 C1 O2 Pt1 -4.1(9)
O1 Pt1 O2 C1 2.8(6)
P1 Pt1 O2 C1 -9.5(14)
P2 Pt1 O2 C1 -177.0(6)
C31 P1 C11 C16 -114.0(10)
C21 P1 C11 C16 0.3(11)
Pt1 P1 C11 C16 126.2(10)
C31 P1 C11 C12 60.3(10)
C21 P1 C11 C12 174.6(9)
Pt1 P1 C11 C12 -59.5(9)
C16 C11 C12 C13 -2.2(16)
P1 C11 C12 C13 -176.8(8)
C11 C12 C13 C14 3.4(18)
C12 C13 C14 C15 -4.9(19)
C13 C14 C15 C16 5.1(18)
C12 C11 C16 C15 3.0(18)
P1 C11 C16 C15 177.3(10)
C14 C15 C16 C11 -5(2)
C31 P1 C21 C22 15.1(12)
C11 P1 C21 C22 -94.9(10)
Pt1 P1 C21 C22 143.5(9)
C31 P1 C21 C26 -172.1(8)
C11 P1 C21 C26 77.9(9)
Pt1 P1 C21 C26 -43.7(9)
C26 C21 C22 C23 0.5(17)
P1 C21 C22 C23 173.1(9)
C21 C22 C23 C24 3.0(19)
C22 C23 C24 C25 -5(2)
C23 C24 C25 C26 4(2)
C24 C25 C26 C21 0(2)
C22 C21 C26 C25 -2.0(17)
P1 C21 C26 C25 -175.4(11)
C21 P1 C31 C32 -63.4(10)
C11 P1 C31 C32 44.7(10)
Pt1 P1 C31 C32 164.7(8)
C21 P1 C31 C36 125.1(10)
C11 P1 C31 C36 -126.8(10)
Pt1 P1 C31 C36 -6.8(10)
C36 C31 C32 C33 -6.1(17)
P1 C31 C32 C33 -177.8(9)
C31 C32 C33 C34 5.4(18)
C32 C33 C34 C35 -3.5(19)
C33 C34 C35 C36 3(2)
C34 C35 C36 C31 -3.6(19)
C32 C31 C36 C35 5.2(18)
P1 C31 C36 C35 176.9(9)
C61 P2 C41 C42 93.5(10)
C51 P2 C41 C42 -155.2(9)
Pt1 P2 C41 C42 -40.1(10)
C61 P2 C41 C46 -79.6(11)
C51 P2 C41 C46 31.7(11)
Pt1 P2 C41 C46 146.7(9)
C46 C41 C42 C43 -2.6(19)
P2 C41 C42 C43 -175.7(10)
C41 C42 C43 C44 1.7(19)
C42 C43 C44 C45 -1(2)
C43 C44 C45 C46 1(2)
C42 C41 C46 C45 2.5(18)
P2 C41 C46 C45 175.4(10)
C44 C45 C46 C41 -1.7(19)
C41 P2 C51 C56 87.8(11)
C61 P2 C51 C56 -161.5(11)
Pt1 P2 C51 C56 -27.1(11)
C41 P2 C51 C52 -91.9(10)
C61 P2 C51 C52 18.8(11)
Pt1 P2 C51 C52 153.2(9)
C56 C51 C52 C53 0.2(18)
P2 C51 C52 C53 179.9(9)
C51 C52 C53 C54 -3.4(19)
C52 C53 C54 C55 5(2)
C53 C54 C55 C56 -4(2)
C52 C51 C56 C55 1.2(19)
P2 C51 C56 C55 -178.4(10)
C54 C55 C56 C51 0(2)
C41 P2 C61 C66 -20.3(12)
C51 P2 C61 C66 -130.4(11)
Pt1 P2 C61 C66 104.1(11)
C41 P2 C61 C62 162.7(10)
C51 P2 C61 C62 52.6(11)
Pt1 P2 C61 C62 -72.9(11)
C66 C61 C62 C63 2.7(18)
P2 C61 C62 C63 179.7(9)
C61 C62 C63 C64 -2.2(19)
C62 C63 C64 C65 2(2)
C63 C64 C65 C66 -2(2)
C64 C65 C66 C61 3(2)
C62 C61 C66 C65 -3(2)
P2 C61 C66 C65 179.9(11)
C76 C71 C72 C73 -1(3)
C71 C72 C73 C74 7(3)
C72 C73 C74 C75 -6(2)
C73 C74 C75 C76 0(2)
C74 C75 C76 C71 7(2)
C72 C71 C76 C75 -6(2)
